data_2217687
loop_
_publ_author_name
'Ali, Hapipah M.'
'Yusnita, Juahir'
'Rizal, Mohd. Razali'
'Ng, Seik Weng'

_publ_section_title
;
 <i>N</i>'-(2,5-Dihydroxybenzylidene)benzenesulfonohydrazide
;
_journal_coeditor_code WN2236
_journal_issue 2
_journal_name_full 'Acta Crystallographica Section E'
_journal_page_first o522
_journal_page_last o522
_journal_paper_doi 10.1107/S1600536808002225
_journal_volume 64
_journal_year 2008
_chemical_formula_iupac 'C13 H12 N2 O4 S'
_chemical_formula_moiety 'C13 H12 N2 O4 S'
_chemical_formula_sum 'C13 H12 N2 O4 S'
_chemical_formula_weight 292.31
_chemical_name_systematic
;
N'-(2,5-Dihydroxybenzylidene)benzenesulfonohydrazide
;
_space_group_IT_number 14
_symmetry_cell_setting monoclinic
_symmetry_space_group_name_Hall '-P 2yn'
_symmetry_space_group_name_H-M 'P 1 21/n 1'
_atom_sites_solution_hydrogens geom
_atom_sites_solution_primary direct
_atom_sites_solution_secondary difmap
_audit_creation_method SHELXL-97
_cell_angle_alpha 90.00
_cell_angle_beta 105.5400(10)
_cell_angle_gamma 90.00
_cell_formula_units_Z 4
_cell_length_a 12.5814(2)
_cell_length_b 7.16010(10)
_cell_length_c 14.6727(2)
_cell_measurement_reflns_used 9918
_cell_measurement_temperature 128(2)
_cell_measurement_theta_max 63.166
_cell_measurement_theta_min 4.978
_cell_volume 1273.46(3)
_computing_cell_refinement 'SAINT (Bruker, 2005)'
_computing_data_collection 'APEX2 (Bruker, 2005)'
_computing_data_reduction 'SAINT (Bruker, 2005)'
_computing_molecular_graphics 'X-SEED (Barbour, 2001)'
_computing_publication_material 'publCIF (Westrip, 2008)'
_computing_structure_refinement 'SHELXL97 (Sheldrick, 2008)'
_computing_structure_solution 'SHELXS97 (Sheldrick, 2008)'
_diffrn_ambient_temperature 128(2)
_diffrn_measured_fraction_theta_full 0.998
_diffrn_measured_fraction_theta_max 0.998
_diffrn_measurement_device_type 'Bruker APEXII'
_diffrn_measurement_method '\f and \w'
_diffrn_radiation_monochromator Graphite
_diffrn_radiation_source 'medium-focus sealed tube'
_diffrn_radiation_type MoK\a
_diffrn_radiation_wavelength 0.71073
_diffrn_reflns_av_R_equivalents 0.0234
_diffrn_reflns_av_sigmaI/netI 0.0147
_diffrn_reflns_limit_h_max 16
_diffrn_reflns_limit_h_min -16
_diffrn_reflns_limit_k_max 9
_diffrn_reflns_limit_k_min -9
_diffrn_reflns_limit_l_max 19
_diffrn_reflns_limit_l_min -18
_diffrn_reflns_number 16406
_diffrn_reflns_theta_full 27.49
_diffrn_reflns_theta_max 27.49
_diffrn_reflns_theta_min 1.90
_diffrn_standards_decay_% 0
_diffrn_standards_interval_count 0
_diffrn_standards_interval_time 0
_diffrn_standards_number 0
_exptl_absorpt_coefficient_mu 0.270
_exptl_absorpt_correction_type none
_exptl_crystal_colour Yellow
_exptl_crystal_density_diffrn 1.525
_exptl_crystal_density_method 'not measured'
_exptl_crystal_description Block
_exptl_crystal_F_000 608
_exptl_crystal_size_max 0.65
_exptl_crystal_size_mid 0.33
_exptl_crystal_size_min 0.29
_refine_diff_density_max 0.396
_refine_diff_density_min -0.347
_refine_ls_extinction_method none
_refine_ls_goodness_of_fit_ref 1.070
_refine_ls_hydrogen_treatment refall
_refine_ls_matrix_type full
_refine_ls_number_parameters 229
_refine_ls_number_reflns 2924
_refine_ls_number_restraints 11
_refine_ls_restrained_S_all 1.068
_refine_ls_R_factor_all 0.0346
_refine_ls_R_factor_gt 0.0312
_refine_ls_shift/su_max 0.001
_refine_ls_shift/su_mean 0.000
_refine_ls_structure_factor_coef Fsqd
_refine_ls_weighting_details 'calc w=1/[\s^2^(Fo^2^)+(0.0666P)^2^+0.482P] where P=(Fo^2^+2Fc^2^)/3'
_refine_ls_weighting_scheme calc
_refine_ls_wR_factor_gt 0.0933
_refine_ls_wR_factor_ref 0.1037
_reflns_number_gt 2684
_reflns_number_total 2924
_reflns_threshold_expression I>2\s(I)
_cod_data_source_file wn2236.cif
_cod_data_source_block I
_cod_depositor_comments
;
The following automatic conversions were performed:
'_symmetry_cell_setting' value 'Monoclinic' changed to 'monoclinic'
according to '/home/saulius/struct/CIF-dictionaries/cif_core.dic'
dictionary named 'cif_core.dic' version 2.4.1 from 2010-06-29.

Automatic conversion script
Id: cif_fix_enum 1527 2010-12-29 10:47:43Z saulius 

The following automatic conversions were performed:

'_symmetry_cell_setting' value 'Monoclinic' changed to 'monoclinic'
according to /home/saulius/struct/CIF-dictionaries/cif_core.dic
dictionary named 'cif_core.dic' version 2.4.1 from 2010-06-29.

Automatic conversion script
Id: cif_fix_values 1715 2011-07-08 13:25:40Z adriana 
;
_cod_original_sg_symbol_H-M 'P 21/n'
_cod_database_code 2217687
_cod_database_fobs_code 2217687

loop_
_symmetry_equiv_pos_as_xyz
'x, y, z'
'x+1/2, -y+1/2, z+1/2'
'-x, -y, -z'
'-x-1/2, y-1/2, -z-1/2'

loop_
_atom_site_type_symbol
_atom_site_label
_atom_site_fract_x
_atom_site_fract_y
_atom_site_fract_z
_atom_site_U_iso_or_equiv
_atom_site_adp_type
_atom_site_calc_flag
_atom_site_refinement_flags
_atom_site_occupancy
S S1 0.77742(3) 0.75958(4) 0.66733(2) 0.01720(12) Uani d . 1
N N1 0.83576(9) 0.55528(16) 0.65868(8) 0.0190(2) Uani d D 1
N N2 0.84430(9) 0.52079(16) 0.56754(8) 0.0186(2) Uani d . 1
O O1 0.77923(9) 0.76844(15) 0.76588(7) 0.0245(2) Uani d . 1
O O2 0.83351(8) 0.89724(14) 0.62689(7) 0.0249(2) Uani d . 1
O O3 0.85080(9) 0.64124(14) 0.40471(7) 0.0276(2) Uani d D 1
O O4 0.91487(10) -0.08605(15) 0.30407(8) 0.0307(3) Uani d D 1
C C1 0.63909(11) 0.74943(17) 0.59938(9) 0.0164(3) Uani d . 1
C C2 0.61433(11) 0.7976(2) 0.50377(9) 0.0198(3) Uani d D 1
C C3 0.50524(12) 0.7887(2) 0.44977(10) 0.0228(3) Uani d D 1
C C4 0.42314(12) 0.7347(2) 0.49182(11) 0.0241(3) Uani d . 1
C C5 0.44840(12) 0.6872(2) 0.58702(11) 0.0242(3) Uani d D 1
C C6 0.55757(11) 0.69292(19) 0.64210(9) 0.0204(3) Uani d D 1
C C7 0.86202(10) 0.35212(19) 0.54498(9) 0.0182(3) Uani d D 1
C C8 0.87129(10) 0.31449(19) 0.44957(9) 0.0175(3) Uani d . 1
C C9 0.88699(11) 0.12938(19) 0.42327(10) 0.0199(3) Uani d D 1
C C10 0.89662(11) 0.08955(19) 0.33332(10) 0.0220(3) Uani d . 1
C C11 0.88899(13) 0.2343(2) 0.26805(10) 0.0248(3) Uani d D 1
C C12 0.87375(12) 0.4168(2) 0.29252(10) 0.0248(3) Uani d D 1
C C13 0.86505(11) 0.45797(19) 0.38301(9) 0.0203(3) Uani d . 1
H H3O 0.8478(19) 0.650(3) 0.4615(8) 0.052(6) Uiso d D 1
H H4O 0.8920(18) -0.168(3) 0.3363(15) 0.050(6) Uiso d D 1
H H1N 0.8083(15) 0.470(2) 0.6862(13) 0.034(5) Uiso d D 1
H H2 0.6718(11) 0.834(2) 0.4758(12) 0.026(4) Uiso d D 1
H H3 0.4885(15) 0.824(3) 0.3850(7) 0.031(5) Uiso d D 1
H H4 0.3471(18) 0.729(3) 0.4543(14) 0.033(5) Uiso d . 1
H H5 0.3922(12) 0.651(3) 0.6166(12) 0.032(5) Uiso d D 1
H H6 0.5728(13) 0.657(2) 0.7068(7) 0.024(4) Uiso d D 1
H H7 0.8721(15) 0.2494(17) 0.5872(10) 0.019(4) Uiso d D 1
H H9 0.8924(15) 0.031(2) 0.4681(10) 0.028(4) Uiso d D 1
H H11 0.8879(18) 0.201(3) 0.2057(8) 0.045(6) Uiso d D 1
H H12 0.8656(15) 0.515(2) 0.2476(11) 0.032(5) Uiso d D 1

loop_
_atom_site_aniso_label
_atom_site_aniso_U_11
_atom_site_aniso_U_22
_atom_site_aniso_U_33
_atom_site_aniso_U_12
_atom_site_aniso_U_13
_atom_site_aniso_U_23
S1 0.01696(19) 0.01935(18) 0.01461(19) -0.00098(10) 0.00306(13) -0.00294(10)
N1 0.0212(5) 0.0213(5) 0.0157(5) 0.0023(4) 0.0070(4) 0.0008(4)
N2 0.0174(5) 0.0235(6) 0.0161(5) 0.0000(4) 0.0066(4) -0.0005(4)
O1 0.0261(5) 0.0312(6) 0.0144(5) 0.0025(4) 0.0025(4) -0.0053(4)
O2 0.0229(5) 0.0226(5) 0.0288(5) -0.0048(4) 0.0065(4) -0.0010(4)
O3 0.0434(6) 0.0195(5) 0.0232(5) 0.0037(4) 0.0147(5) 0.0033(4)
O4 0.0461(7) 0.0225(5) 0.0318(6) -0.0037(4) 0.0249(5) -0.0047(4)
C1 0.0166(6) 0.0173(6) 0.0150(6) 0.0003(4) 0.0037(5) -0.0022(4)
C2 0.0210(6) 0.0231(6) 0.0164(6) 0.0009(5) 0.0069(5) -0.0010(5)
C3 0.0235(7) 0.0274(7) 0.0163(6) 0.0028(5) 0.0033(5) -0.0013(5)
C4 0.0187(7) 0.0266(7) 0.0247(7) -0.0007(5) 0.0020(6) -0.0034(5)
C5 0.0208(6) 0.0255(7) 0.0281(7) -0.0030(5) 0.0097(5) -0.0006(6)
C6 0.0225(6) 0.0219(6) 0.0176(6) -0.0010(5) 0.0069(5) 0.0010(5)
C7 0.0162(6) 0.0214(6) 0.0175(6) 0.0003(5) 0.0054(5) 0.0018(5)
C8 0.0148(6) 0.0219(6) 0.0167(6) 0.0003(5) 0.0058(4) 0.0011(5)
C9 0.0200(6) 0.0207(6) 0.0211(6) 0.0002(5) 0.0091(5) 0.0018(5)
C10 0.0220(6) 0.0220(6) 0.0253(7) -0.0025(5) 0.0118(5) -0.0027(5)
C11 0.0286(7) 0.0300(7) 0.0187(7) -0.0033(5) 0.0116(6) -0.0017(5)
C12 0.0298(7) 0.0260(7) 0.0201(7) -0.0009(6) 0.0095(5) 0.0051(5)
C13 0.0202(6) 0.0200(6) 0.0214(7) 0.0011(5) 0.0071(5) 0.0010(5)

loop_
_atom_type_symbol
_atom_type_description
_atom_type_scat_dispersion_real
_atom_type_scat_dispersion_imag
_atom_type_scat_source
C C 0.0033 0.0016 'International Tables Vol C Tables 4.2.6.8 and 6.1.1.4'
H H 0.0000 0.0000 'International Tables Vol C Tables 4.2.6.8 and 6.1.1.4'
N N 0.0061 0.0033 'International Tables Vol C Tables 4.2.6.8 and 6.1.1.4'
O O 0.0106 0.0060 'International Tables Vol C Tables 4.2.6.8 and 6.1.1.4'
S S 0.1246 0.1234 'International Tables Vol C Tables 4.2.6.8 and 6.1.1.4'

loop_
_geom_angle_atom_site_label_1
_geom_angle_atom_site_label_2
_geom_angle_atom_site_label_3
_geom_angle
O2 S1 O1 120.59(6)
O2 S1 N1 107.38(6)
O1 S1 N1 103.14(6)
O2 S1 C1 108.44(6)
O1 S1 C1 108.51(6)
N1 S1 C1 108.14(6)
N2 N1 S1 112.33(9)
N2 N1 H1N 118.3(13)
S1 N1 H1N 110.4(13)
C7 N2 N1 118.47(11)
C13 O3 H3O 110.2(17)
C10 O4 H4O 110.5(16)
C2 C1 C6 121.94(12)
C2 C1 S1 118.65(10)
C6 C1 S1 119.40(10)
C3 C2 C1 118.80(12)
C3 C2 H2 120.7(11)
C1 C2 H2 120.5(11)
C2 C3 C4 119.77(13)
C2 C3 H3 118.6(11)
C4 C3 H3 121.6(11)
C5 C4 C3 121.10(13)
C5 C4 H4 119.2(12)
C3 C4 H4 119.7(12)
C4 C5 C6 119.98(13)
C4 C5 H5 121.6(11)
C6 C5 H5 118.4(11)
C5 C6 C1 118.40(12)
C5 C6 H6 118.2(10)
C1 C6 H6 123.4(10)
N2 C7 C8 118.90(12)
N2 C7 H7 124.2(10)
C8 C7 H7 116.9(10)
C13 C8 C9 118.90(12)
C13 C8 C7 121.83(12)
C9 C8 C7 119.28(12)
C10 C9 C8 120.55(12)
C10 C9 H9 119.8(11)
C8 C9 H9 119.6(11)
O4 C10 C9 123.53(13)
O4 C10 C11 116.96(12)
C9 C10 C11 119.50(13)
C12 C11 C10 120.81(13)
C12 C11 H11 121.8(14)
C10 C11 H11 117.1(14)
C11 C12 C13 119.98(13)
C11 C12 H12 121.0(12)
C13 C12 H12 118.9(12)
O3 C13 C12 118.16(12)
O3 C13 C8 121.59(12)
C12 C13 C8 120.25(12)

loop_
_geom_bond_atom_site_label_1
_geom_bond_atom_site_label_2
_geom_bond_distance
S1 O2 1.4304(10)
S1 O1 1.4415(10)
S1 N1 1.6567(12)
S1 C1 1.7602(13)
N1 N2 1.3920(15)
N1 H1N 0.850(10)
N2 C7 1.2874(17)
O3 C13 1.3733(16)
O3 H3O 0.850(10)
O4 C10 1.3677(16)
O4 H4O 0.850(10)
C1 C2 1.3963(18)
C1 C6 1.3976(18)
C2 C3 1.3904(19)
C2 H2 0.958(9)
C3 C4 1.392(2)
C3 H3 0.951(9)
C4 C5 1.389(2)
C4 H4 0.97(2)
C5 C6 1.395(2)
C5 H5 0.959(9)
C6 H6 0.953(9)
C7 C8 1.4607(17)
C7 H7 0.948(9)
C8 C13 1.4051(18)
C8 C9 1.4090(18)
C9 C10 1.3870(19)
C9 H9 0.953(9)
C10 C11 1.397(2)
C11 C12 1.382(2)
C11 H11 0.943(9)
C12 C13 1.3928(19)
C12 H12 0.950(9)

loop_
_geom_hbond_atom_site_label_D
_geom_hbond_atom_site_label_H
_geom_hbond_atom_site_label_A
_geom_hbond_site_symmetry_A
_geom_hbond_distance_DH
_geom_hbond_distance_HA
_geom_hbond_distance_DA
_geom_hbond_angle_DHA
_geom_hbond_publ_flag
O3 H3O N2 . 0.850(10) 1.82(2) 2.562(2) 145(2) yes
O4 H4O O3 1_545 0.850(10) 1.850(10) 2.698(2) 175(2) yes
N1 H1N O1 4_757 0.850(10) 2.050(10) 2.897(2) 171(2) yes

loop_
_geom_torsion_atom_site_label_1
_geom_torsion_atom_site_label_2
_geom_torsion_atom_site_label_3
_geom_torsion_atom_site_label_4
_geom_torsion
O2 S1 N1 N2 -50.34(10)
O1 S1 N1 N2 -178.71(8)
C1 S1 N1 N2 66.48(10)
S1 N1 N2 C7 -163.01(10)
O2 S1 C1 C2 27.78(12)
O1 S1 C1 C2 160.41(10)
N1 S1 C1 C2 -88.36(11)
O2 S1 C1 C6 -152.52(10)
O1 S1 C1 C6 -19.89(12)
N1 S1 C1 C6 91.34(11)
C6 C1 C2 C3 -0.1(2)
S1 C1 C2 C3 179.64(10)
C1 C2 C3 C4 0.8(2)
C2 C3 C4 C5 -0.7(2)
C3 C4 C5 C6 -0.1(2)
C4 C5 C6 C1 0.8(2)
C2 C1 C6 C5 -0.8(2)
S1 C1 C6 C5 179.56(10)
N1 N2 C7 C8 -179.90(10)
N2 C7 C8 C13 2.14(19)
N2 C7 C8 C9 -177.89(12)
C13 C8 C9 C10 0.28(19)
C7 C8 C9 C10 -179.68(12)
C8 C9 C10 O4 178.20(12)
C8 C9 C10 C11 -1.0(2)
O4 C10 C11 C12 -178.16(14)
C9 C10 C11 C12 1.0(2)
C10 C11 C12 C13 -0.5(2)
C11 C12 C13 O3 179.51(13)
C11 C12 C13 C8 -0.2(2)
C9 C8 C13 O3 -179.42(12)
C7 C8 C13 O3 0.5(2)
C9 C8 C13 C12 0.32(19)
C7 C8 C13 C12 -179.71(12)

loop_
_cod_related_entry_id
_cod_related_entry_database
_cod_related_entry_code
1 ChemSpider 21195511
